data_1545529
loop_
_publ_author_name
'Hansmann, Max M.'
'Ruiz, David A.'
'Liu, Liu (Leo)'
'Jazzar, Rodolphe'
'Bertrand, Guy'

_publ_section_title
;
 (Phosphanyl)phosphaketenes as building blocks for novel phosphorus
 heterocycles
;
_journal_issue 5
_journal_name_full 'Chem. Sci.'
_journal_page_first 3720
_journal_paper_doi 10.1039/C7SC00300E
_journal_volume 8
_journal_year 2017
_chemical_formula_moiety 'C27 H41 B N2 O P2'
_chemical_formula_sum 'C27 H41 B N2 O P2'
_chemical_formula_weight 482.37
_chemical_properties_physical ', Air-sensitive,Moisture-sensitive'
_space_group_crystal_system orthorhombic
_space_group_IT_number 62
_space_group_name_Hall '-P 2ac 2n'
_space_group_name_H-M_alt 'P n m a'
_symmetry_space_group_name_Hall '-P 2ac 2n'
_symmetry_space_group_name_H-M 'P n m a'
_atom_sites_solution_hydrogens mixed
_atom_sites_solution_primary direct
_audit_creation_date 2017-01-16
_audit_creation_method
;
Olex2 1.2
(compiled 2017.01.09 svn.r3372 for OlexSys, GUI svn.r5292)
;
_audit_update_record
;
2017-01-19 deposited with the CCDC.
2017-03-08 downloaded from the CCDC.
;
_cell_angle_alpha 90
_cell_angle_beta 90
_cell_angle_gamma 90
_cell_formula_units_Z 4
_cell_length_a 12.9335(12)
_cell_length_b 20.8660(18)
_cell_length_c 10.2861(9)
_cell_measurement_reflns_used 9059
_cell_measurement_temperature 100.0
_cell_measurement_theta_max 68.32
_cell_measurement_theta_min 4.24
_cell_volume 2775.9(4)
_computing_cell_refinement 'SAINT v8.37A (Bruker, 2016)'
_computing_data_collection 'APEX3 v2016.1-0 (Bruker, 2016)'
_computing_data_reduction 'SAINT v8.37A (Bruker, 2016)'
_computing_molecular_graphics 'Olex2 (Dolomanov et al., 2009)'
_computing_publication_material 'Olex2 (Dolomanov et al., 2009)'
_computing_structure_refinement 'XL (Sheldrick, 2008)'
_computing_structure_solution 'ShelXT (Sheldrick, 2015)'
_diffrn_ambient_temperature 100.0
_diffrn_detector 'Bruker Platinum135 CCD'
_diffrn_detector_area_resol_mean 7.9
_diffrn_detector_type 'CCD Area Detector'
_diffrn_measured_fraction_theta_full 1.000
_diffrn_measured_fraction_theta_max 0.999
_diffrn_measurement_device 'Fixed Chi Three-Circle Diffractometer'
_diffrn_measurement_device_type 'Bruker D8 Pt-135'
_diffrn_measurement_method '\w and \f scans'
_diffrn_radiation_monochromator 'Multilayer Mirrors'
_diffrn_radiation_probe x-ray
_diffrn_radiation_type CuK\a
_diffrn_radiation_wavelength 1.54178
_diffrn_radiation_xray_symbol K-L~3~
_diffrn_reflns_av_R_equivalents 0.0474
_diffrn_reflns_av_unetI/netI 0.0236
_diffrn_reflns_Laue_measured_fraction_full 1.000
_diffrn_reflns_Laue_measured_fraction_max 0.999
_diffrn_reflns_limit_h_max 11
_diffrn_reflns_limit_h_min -15
_diffrn_reflns_limit_k_max 24
_diffrn_reflns_limit_k_min -25
_diffrn_reflns_limit_l_max 12
_diffrn_reflns_limit_l_min -12
_diffrn_reflns_number 24990
_diffrn_reflns_point_group_measured_fraction_full 1.000
_diffrn_reflns_point_group_measured_fraction_max 0.999
_diffrn_reflns_theta_full 67.500
_diffrn_reflns_theta_max 68.328
_diffrn_reflns_theta_min 4.237
_diffrn_source 'Micro Focus Rotating Anode'
_diffrn_source_type 'Bruker FR-591'
_diffrn_standards_number 0
_exptl_absorpt_coefficient_mu 1.571
_exptl_absorpt_correction_T_max 0.7531
_exptl_absorpt_correction_T_min 0.6458
_exptl_absorpt_correction_type multi-scan
_exptl_absorpt_process_details
'SADABS-2014/2 (Bruker,2014/2) was used for absorption correction. wR2(int) was 0.0840 before and 0.0557 after correction. The Ratio of minimum to maximum transmission is 0.8575. The \l/2 correction factor is 0.00150.'
_exptl_crystal_colour 'clear light yellow'
_exptl_crystal_colour_lustre clear
_exptl_crystal_colour_modifier light
_exptl_crystal_colour_primary yellow
_exptl_crystal_density_diffrn 1.154
_exptl_crystal_description block
_exptl_crystal_F_000 1040
_exptl_crystal_recrystallization_method toluene
_exptl_crystal_size_max 0.3
_exptl_crystal_size_mid 0.24
_exptl_crystal_size_min 0.2
_refine_diff_density_max 0.856
_refine_diff_density_min -0.945
_refine_diff_density_rms 0.075
_refine_ls_extinction_method none
_refine_ls_goodness_of_fit_ref 1.082
_refine_ls_hydrogen_treatment mixed
_refine_ls_matrix_type full
_refine_ls_number_parameters 182
_refine_ls_number_reflns 2624
_refine_ls_number_restraints 24
_refine_ls_restrained_S_all 1.171
_refine_ls_R_factor_all 0.0641
_refine_ls_R_factor_gt 0.0597
_refine_ls_shift/su_max 0.001
_refine_ls_shift/su_mean 0.000
_refine_ls_structure_factor_coef Fsqd
_refine_ls_weighting_details 'w=1/[\s^2^(Fo^2^)+(0.0986P)^2^+3.1945P] where P=(Fo^2^+2Fc^2^)/3'
_refine_ls_weighting_scheme calc
_refine_ls_wR_factor_gt 0.1716
_refine_ls_wR_factor_ref 0.1764
_reflns_Friedel_coverage 0.000
_reflns_number_gt 2367
_reflns_number_total 2624
_reflns_threshold_expression 'I > 2\s(I)'
_cod_data_source_file c7sc00300e2.cif
_cod_data_source_block gb_drppcobh3
_cod_depositor_comments
;
The following automatic conversions were performed:

'_diffrn_radiation_probe' value 'X-ray' changed to 'x-ray' according
to
/home/data/users/saulius/crontab/automatic-downloads/rss-feeds/RSC/lib/dictionaries/cif_core.dic
dictionary named 'cif_core.dic' version 2.4.2 from 2011-04-26.

Automatic conversion script
Id: cif_fix_values 4973 2017-02-22 13:04:09Z antanas 

 Adding full bibliography for 1545527--1545532.cif.
;
_cod_database_code 1545529
_shelx_shelxl_version_number 2014/7
_shelx_space_group_comment
;
The symmetry employed for this shelxl refinement is uniquely defined
by the following loop, which should always be used as a source of
symmetry information in preference to the above space-group names.
They are only intended as comments.
;
_olex2_refinement_description
;
1. Fixed Uiso
 At 1.2 times of:
  All C(H) groups, All C(H,H) groups
 At 1.5 times of:
  All C(H,H,H) groups
2. Restrained distances
 B1-H1B = B1-H1A
 1.2 with sigma of 0.02
 P2-P1 \\sim P2A-P1A
 with sigma of 0.02
 O1A-C1A \\sim O1-C1
 with sigma of 0.02
 P2A-C1A \\sim P2-C1
 with sigma of 0.02
 P1-B1 \\sim P1A-B1A
 with sigma of 0.02
3. Uiso/Uaniso restraints and constraints
Uanis(P2A) = Uanis(P2)
Uanis(P1) = Uanis(P1A)
Uanis(B1) = Uanis(B1A)
Uanis(C1A) = Uanis(C1)
Uanis(O1A) = Uanis(O1)
4. Rigid body (RIGU) restrains
 P2A, C1A, O1A
 with sigma for 1-2 distances of 0.004 and sigma for 1-3 distances of 0.004
 P2, C1, O1
 with sigma for 1-2 distances of 0.004 and sigma for 1-3 distances of 0.004
5. Others
 Sof(P2A)=Sof(C1A)=Sof(O1A)=Sof(P1A)=Sof(B1A)=0.5*(1-FVAR(2))
 Sof(P1)=Sof(B1)=Sof(P2)=Sof(C1)=Sof(O1)=0.5*FVAR(2)
6.a Ternary CH refined with riding coordinates:
 C9(H9), C12(H12)
6.b Secondary CH2 refined with riding coordinates:
 C2(H2A,H2B)
6.c Aromatic/amide H refined with riding coordinates:
 C5(H5), C6(H6), C7(H7)
6.d Idealised Me refined as rotating group:
 C13(H13A,H13B,H13C), C11(H11A,H11B,H11C), C14(H14A,H14B,H14C), C10(H10A,H10B,
 H10C)
;
_olex2_exptl_crystal_mounting_method fomblin
_olex2_submission_special_instructions 'No special instructions were received'

loop_
_space_group_symop_operation_xyz
'x, y, z'
'-x+1/2, -y, z+1/2'
'x+1/2, -y+1/2, -z+1/2'
'-x, y+1/2, -z'
'-x, -y, -z'
'x-1/2, y, -z-1/2'
'-x-1/2, y-1/2, z-1/2'
'x, -y-1/2, z'

loop_
_atom_site_label
_atom_site_type_symbol
_atom_site_fract_x
_atom_site_fract_y
_atom_site_fract_z
_atom_site_U_iso_or_equiv
_atom_site_adp_type
_atom_site_occupancy
_atom_site_site_symmetry_order
_atom_site_calc_flag
_atom_site_refinement_flags_posn
_atom_site_refinement_flags_adp
_atom_site_refinement_flags_occupancy
_atom_site_disorder_assembly
_atom_site_disorder_group
P1 P 0.85406(14) 0.7500 0.17418(15) 0.0182(4) Uani 0.841(3) 2 d DS T P A 1
N1 N 0.91745(15) 0.69212(8) 0.09898(17) 0.0218(4) Uani 1 1 d . . . . .
C5 C 0.8967(2) 0.51607(12) 0.1558(2) 0.0322(6) Uani 1 1 d . . . . .
H5 H 0.9197 0.4845 0.2158 0.039 Uiso 1 1 calc R . . . .
C4 C 0.92323(19) 0.58040(11) 0.1759(2) 0.0264(5) Uani 1 1 d . . . . .
C6 C 0.8377(2) 0.49761(11) 0.0506(3) 0.0346(6) Uani 1 1 d . . . . .
H6 H 0.8195 0.4539 0.0396 0.042 Uiso 1 1 calc R . . . .
C8 C 0.83049(19) 0.60735(11) -0.0244(2) 0.0260(5) Uani 1 1 d . . . . .
C3 C 0.88836(18) 0.62557(10) 0.0858(2) 0.0228(5) Uani 1 1 d . . . . .
C7 C 0.8052(2) 0.54266(12) -0.0387(2) 0.0329(6) Uani 1 1 d . . . . .
H7 H 0.7650 0.5294 -0.1112 0.039 Uiso 1 1 calc R . . . .
C9 C 0.7997(2) 0.65440(12) -0.1303(2) 0.0341(6) Uani 1 1 d . . . . .
H9 H 0.8147 0.6986 -0.0977 0.041 Uiso 1 1 calc R . . . .
C2 C 1.01615(19) 0.71407(12) 0.0457(3) 0.0368(6) Uani 1 1 d . . . . .
H2A H 1.0250 0.6978 -0.0440 0.044 Uiso 1 1 calc R . . . .
H2B H 1.0740 0.6978 0.0995 0.044 Uiso 1 1 calc R . . . .
C12 C 0.9898(2) 0.59715(12) 0.2924(2) 0.0322(6) Uani 1 1 d . . . . .
H12 H 0.9997 0.6447 0.2927 0.039 Uiso 1 1 calc R . . . .
B1 B 0.7070(5) 0.7500 0.1624(7) 0.0283(15) Uani 0.841(3) 2 d DS T P A 1
C13 C 1.0961(2) 0.56630(15) 0.2839(3) 0.0480(8) Uani 1 1 d . . . . .
H13A H 1.0890 0.5196 0.2875 0.072 Uiso 1 1 calc GR . . . .
H13B H 1.1388 0.5809 0.3569 0.072 Uiso 1 1 calc GR . . . .
H13C H 1.1292 0.5786 0.2019 0.072 Uiso 1 1 calc GR . . . .
C11 C 0.6858(3) 0.65142(16) -0.1650(4) 0.0569(9) Uani 1 1 d . . . . .
H11A H 0.6699 0.6094 -0.2025 0.085 Uiso 1 1 calc GR . . . .
H11B H 0.6698 0.6850 -0.2284 0.085 Uiso 1 1 calc GR . . . .
H11C H 0.6443 0.6579 -0.0864 0.085 Uiso 1 1 calc GR . . . .
C14 C 0.9358(3) 0.57874(15) 0.4198(3) 0.0507(8) Uani 1 1 d . . . . .
H14A H 0.8678 0.5993 0.4237 0.076 Uiso 1 1 calc GR . . . .
H14B H 0.9779 0.5930 0.4936 0.076 Uiso 1 1 calc GR . . . .
H14C H 0.9274 0.5321 0.4236 0.076 Uiso 1 1 calc GR . . . .
C10 C 0.8672(3) 0.64288(17) -0.2509(3) 0.0591(10) Uani 1 1 d . . . . .
H10A H 0.9403 0.6432 -0.2258 0.089 Uiso 1 1 calc GR . . . .
H10B H 0.8545 0.6768 -0.3148 0.089 Uiso 1 1 calc GR . . . .
H10C H 0.8499 0.6012 -0.2892 0.089 Uiso 1 1 calc GR . . . .
P2 P 0.91199(11) 0.7500 0.38206(11) 0.0348(4) Uani 0.841(3) 2 d DS TU P A 1
P2A P 0.8520(7) 0.7500 0.3626(6) 0.0348(4) Uani 0.159(3) 2 d DS TU P A 2
C1 C 0.8056(5) 0.7500 0.4476(6) 0.081(2) Uani 0.841(3) 2 d DS TU P A 1
O1 O 0.7311(4) 0.7500 0.5113(6) 0.146(3) Uani 0.841(3) 2 d DS TU P A 1
C1A C 0.800(3) 0.6913(18) 0.415(4) 0.081(2) Uani 0.0796(14) 1 d D U . A 2
O1A O 0.736(3) 0.667(3) 0.471(4) 0.146(3) Uani 0.0796(14) 1 d D U . A 2
P1A P 0.8362(10) 0.7500 0.1500(10) 0.0182(4) Uani 0.159(3) 2 d DS T P A 2
B1A B 0.694(2) 0.762(3) 0.189(7) 0.0283(15) Uani 0.0796(14) 1 d D . . A 2
H1A H 0.679(4) 0.7500 0.054(3) 0.079(18) Uiso 1 2 d DS T P . .
H1B H 0.678(3) 0.7066(15) 0.227(4) 0.081(13) Uiso 1 1 d D . . . .

loop_
_atom_site_aniso_label
_atom_site_aniso_U_11
_atom_site_aniso_U_22
_atom_site_aniso_U_33
_atom_site_aniso_U_23
_atom_site_aniso_U_13
_atom_site_aniso_U_12
P1 0.0266(9) 0.0150(4) 0.0130(8) 0.000 -0.0005(5) 0.000
N1 0.0315(10) 0.0136(9) 0.0203(9) -0.0017(7) 0.0035(7) -0.0004(7)
C5 0.0515(15) 0.0176(12) 0.0274(12) 0.0022(10) 0.0040(11) 0.0005(10)
C4 0.0391(13) 0.0189(11) 0.0213(11) -0.0005(9) 0.0050(9) 0.0019(9)
C6 0.0518(15) 0.0173(11) 0.0348(13) -0.0048(10) 0.0068(11) -0.0046(11)
C8 0.0354(12) 0.0199(11) 0.0227(11) -0.0039(9) 0.0029(9) 0.0003(9)
C3 0.0319(12) 0.0154(10) 0.0212(11) -0.0024(9) 0.0045(9) 0.0001(9)
C7 0.0448(14) 0.0239(12) 0.0299(13) -0.0080(10) -0.0011(11) -0.0044(10)
C9 0.0533(16) 0.0238(12) 0.0253(12) -0.0031(10) -0.0086(11) -0.0015(11)
C2 0.0293(12) 0.0262(14) 0.0550(17) -0.0097(12) 0.0108(12) -0.0029(10)
C12 0.0517(15) 0.0220(11) 0.0230(12) 0.0016(9) -0.0036(11) 0.0028(11)
B1 0.027(2) 0.023(3) 0.035(4) 0.000 0.016(2) 0.000
C13 0.0591(19) 0.0323(15) 0.0525(18) -0.0079(13) -0.0179(15) 0.0115(13)
C11 0.066(2) 0.0376(16) 0.066(2) -0.0007(15) -0.0311(18) -0.0008(15)
C14 0.086(2) 0.0433(16) 0.0227(13) 0.0050(12) -0.0006(14) -0.0087(16)
C10 0.101(3) 0.0502(19) 0.0263(14) 0.0070(14) 0.0059(16) 0.0090(18)
P2 0.0437(9) 0.0397(6) 0.0209(5) 0.000 0.0000(5) 0.000
P2A 0.0437(9) 0.0397(6) 0.0209(5) 0.000 0.0000(5) 0.000
C1 0.041(3) 0.167(6) 0.035(3) 0.000 -0.005(2) 0.000
O1 0.055(3) 0.328(10) 0.055(3) 0.000 0.004(2) 0.000
C1A 0.041(3) 0.167(6) 0.035(3) 0.000 -0.005(2) 0.000
O1A 0.055(3) 0.328(10) 0.055(3) 0.000 0.004(2) 0.000
P1A 0.0266(9) 0.0150(4) 0.0130(8) 0.000 -0.0005(5) 0.000
B1A 0.027(2) 0.023(3) 0.035(4) 0.000 0.016(2) 0.000

loop_
_atom_type_symbol
_atom_type_description
_atom_type_scat_dispersion_real
_atom_type_scat_dispersion_imag
_atom_type_scat_source
C C 0.0181 0.0091 'International Tables Vol C Tables 4.2.6.8 and 6.1.1.4'
H H 0.0000 0.0000 'International Tables Vol C Tables 4.2.6.8 and 6.1.1.4'
B B 0.0090 0.0039 'International Tables Vol C Tables 4.2.6.8 and 6.1.1.4'
N N 0.0311 0.0180 'International Tables Vol C Tables 4.2.6.8 and 6.1.1.4'
O O 0.0492 0.0322 'International Tables Vol C Tables 4.2.6.8 and 6.1.1.4'
P P 0.2955 0.4335 'International Tables Vol C Tables 4.2.6.8 and 6.1.1.4'

loop_
_geom_angle_atom_site_label_1
_geom_angle_atom_site_label_2
_geom_angle_atom_site_label_3
_geom_angle
_geom_angle_site_symmetry_1
_geom_angle_site_symmetry_3
N1 P1 N1 93.95(16) 8_575 .
N1 P1 B1 117.74(14) 8_575 .
N1 P1 B1 117.74(15) . .
N1 P1 P2 106.13(8) 8_575 .
N1 P1 P2 106.13(8) . .
B1 P1 P2 113.0(2) . .
C3 N1 P1 128.12(16) . .
C3 N1 C2 119.54(18) . .
C3 N1 P1A 123.8(4) . .
C2 N1 P1 112.30(15) . .
C2 N1 P1A 115.9(4) . .
C6 C5 C4 121.3(2) . .
C5 C4 C12 118.5(2) . .
C3 C4 C5 118.0(2) . .
C3 C4 C12 123.5(2) . .
C5 C6 C7 120.1(2) . .
C3 C8 C9 122.7(2) . .
C7 C8 C3 118.0(2) . .
C7 C8 C9 119.2(2) . .
C4 C3 N1 120.1(2) . .
C4 C3 C8 121.5(2) . .
C8 C3 N1 118.2(2) . .
C6 C7 C8 121.1(2) . .
C8 C9 C10 109.2(2) . .
C11 C9 C8 113.4(2) . .
C11 C9 C10 110.8(3) . .
N1 C2 C2 108.25(12) . 8_575
C4 C12 C13 111.7(2) . .
C4 C12 C14 111.1(2) . .
C13 C12 C14 110.8(2) . .
C1 P2 P1 96.8(2) . .
C1A P2A C1A 110(4) 8_575 .
C1A P2A P1A 108.3(18) 8_575 .
C1A P2A P1A 108.3(18) . .
O1 C1 P2 171.9(6) . .
O1A C1A P2A 152(6) . .
N1 P1A N1 91.6(7) 8_575 .
N1 P1A P2A 104.6(4) . .
N1 P1A P2A 104.6(4) 8_575 .
N1 P1A B1A 125.0(17) 8_575 .
N1 P1A B1A 125.0(17) . 8_575
N1 P1A B1A 140.0(17) . .
N1 P1A B1A 140.0(17) 8_575 8_575
B1A P1A P2A 83(2) 8_575 .
B1A P1A P2A 83(2) . .
B1A P1A B1A 15(3) 8_575 .
B1A B1A P1A 82.3(16) 8_575 .

loop_
_geom_bond_atom_site_label_1
_geom_bond_atom_site_label_2
_geom_bond_distance
_geom_bond_site_symmetry_2
P1 N1 1.652(2) 8_575
P1 N1 1.652(2) .
P1 B1 1.906(6) .
P1 P2 2.2657(16) .
N1 C3 1.445(3) .
N1 C2 1.463(3) .
N1 P1A 1.684(10) .
C5 C4 1.401(3) .
C5 C6 1.379(4) .
C4 C3 1.397(3) .
C4 C12 1.516(3) .
C6 C7 1.380(4) .
C8 C3 1.410(3) .
C8 C7 1.397(3) .
C8 C9 1.519(3) .
C9 C11 1.517(4) .
C9 C10 1.536(4) .
C2 C2 1.499(5) 8_575
C12 C13 1.521(4) .
C12 C14 1.534(4) .
P2 C1 1.533(6) .
P2A C1A 1.50(2) 8_575
P2A C1A 1.50(2) .
P2A P1A 2.197(11) .
C1 O1 1.165(8) .
C1A O1A 1.13(2) .
P1A N1 1.684(10) 8_575
P1A B1A 1.906(19) 8_575
P1A B1A 1.906(19) .
B1A B1A 0.51(11) 8_575
